data_4065350
loop_
_publ_author_name
'Wooles, Ashley J.'
'Gregson, Matthew'
'Robinson, Sarah'
'Cooper, Oliver J.'
'Mills, David P.'
'Lewis, William'
'Blake, Alexander J.'
'Liddle, Stephen T.'

_publ_section_title
;
 Group 1 Bis(iminophosphorano)methanides, Part 2:N-Aryl Derivatives of the
 Sterically Demanding Methanes H2C(PPh2NR)2(R = 2,4,6-trimethylphenyl or
 2,6-diisopropylphenyl)
;
_journal_issue 20
_journal_name_full Organometallics
_journal_page_first 5326
_journal_paper_doi 10.1021/om200729x
_journal_volume 30
_journal_year 2011
_chemical_formula_moiety 'C51 H59 Ce I2 N2 O2 P2, 3(C7 H8)'
_chemical_formula_sum 'C72 H83 Ce I2 N2 O2 P2'
_chemical_formula_weight 1464.26
_chemical_name_systematic
; 
 ? 
;
_space_group_IT_number 2
_symmetry_cell_setting triclinic
_symmetry_space_group_name_Hall '-P 1'
_symmetry_space_group_name_H-M 'P -1'
_atom_sites_solution_hydrogens 'geom, Me from difmap'
_atom_sites_solution_primary direct
_atom_sites_solution_secondary difmap
_audit_creation_method 'enCIFer editing of SHELXL97 CIF output'
_cell_angle_alpha 83.079(1)
_cell_angle_beta 77.224(1)
_cell_angle_gamma 85.417(1)
_cell_formula_units_Z 2
_cell_length_a 12.6855(8)
_cell_length_b 15.4244(10)
_cell_length_c 17.1748(11)
_cell_measurement_reflns_used 9494
_cell_measurement_temperature 90(2)
_cell_measurement_theta_max 27.6225
_cell_measurement_theta_min 2.253
_cell_volume 3248.5(4)
_computing_cell_refinement 'Bruker SAINT version 6.36A (Bruker, 2000)'
_computing_data_collection 'Bruker SMART version 5.625 (Bruker, 2001)'
_computing_data_reduction 'Bruker SAINT; SHELXTL (Sheldrick, 2008)'
_computing_molecular_graphics 'SHELXTL (Sheldrick, 2008)'
_computing_publication_material 'enCIFer (Allen et al., 2004); PLATON (Spek, 2009)'
_computing_structure_refinement 'SHELXL97 (Sheldrick, 2008)'
_computing_structure_solution 'SHELXTL (Sheldrick, 2008)'
_diffrn_ambient_temperature 90(2)
_diffrn_measured_fraction_theta_full 0.980
_diffrn_measured_fraction_theta_max 0.980
_diffrn_measurement_device_type 'Bruker SMART APEX CCD diffractometer'
_diffrn_measurement_method '\w rotation with narrow frames'
_diffrn_radiation_monochromator graphite
_diffrn_radiation_source 'normal-focus sealed tube'
_diffrn_radiation_type MoK\a
_diffrn_radiation_wavelength 0.71073
_diffrn_reflns_av_R_equivalents 0.028
_diffrn_reflns_av_sigmaI/netI 0.046
_diffrn_reflns_limit_h_max 16
_diffrn_reflns_limit_h_min -16
_diffrn_reflns_limit_k_max 20
_diffrn_reflns_limit_k_min -20
_diffrn_reflns_limit_l_max 22
_diffrn_reflns_limit_l_min -22
_diffrn_reflns_number 29481
_diffrn_reflns_theta_full 27.65
_diffrn_reflns_theta_max 27.64
_diffrn_reflns_theta_min 1.90
_diffrn_standards_decay_% 0
_diffrn_standards_number 0
_exptl_absorpt_coefficient_mu 1.746
_exptl_absorpt_correction_T_max 0.75
_exptl_absorpt_correction_T_min 0.66
_exptl_absorpt_correction_type multi-scan
_exptl_absorpt_process_details 'SADABS 2007/2'
_exptl_crystal_colour COLOURLESS
_exptl_crystal_density_diffrn 1.497
_exptl_crystal_density_method 'not measured'
_exptl_crystal_description TABLET
_exptl_crystal_F_000 1478
_exptl_crystal_size_max 0.08
_exptl_crystal_size_mid 0.08
_exptl_crystal_size_min 0.04
_refine_diff_density_max 1.54
_refine_diff_density_min -0.68
_refine_diff_density_rms 0.11
_refine_ls_extinction_method none
_refine_ls_goodness_of_fit_ref 1.03
_refine_ls_hydrogen_treatment constr
_refine_ls_matrix_type full
_refine_ls_number_parameters 739
_refine_ls_number_reflns 14843
_refine_ls_number_restraints 0
_refine_ls_restrained_S_all 1.03
_refine_ls_R_factor_all 0.0472
_refine_ls_R_factor_gt 0.0367
_refine_ls_shift/su_max 0.001
_refine_ls_shift/su_mean 0.000
_refine_ls_structure_factor_coef Fsqd
_refine_ls_weighting_details 'calc w=1/[\s^2^(Fo^2^)+(0.046P)^2^+0.926P] where P=(Fo^2^+2Fc^2^)/3'
_refine_ls_weighting_scheme calc
_refine_ls_wR_factor_gt 0.0835
_refine_ls_wR_factor_ref 0.0877
_reflns_number_gt 12473
_reflns_number_total 14843
_reflns_threshold_expression I>2\s(I)
_cod_data_source_file om200729x_si_001.cif
_cod_data_source_block 9
_cod_depositor_comments
;
The following automatic conversions were performed:

'_exptl_absorpt_correction_type' value 'MULTI-SCAN' changed to
'multi-scan' according to
/home/saulius/struct/CIF-dictionaries/cif_core.dic dictionary named
'cif_core.dic' version 2.4.1 from 2010-06-29.

Automatic conversion script
Id: cif_fix_values 1715 2011-07-08 13:25:40Z adriana 
;
_cod_database_code 4065350

loop_
_symmetry_equiv_pos_as_xyz
'x, y, z'
'-x, -y, -z'

loop_
_atom_site_label
_atom_site_type_symbol
_atom_site_fract_x
_atom_site_fract_y
_atom_site_fract_z
_atom_site_U_iso_or_equiv
_atom_site_adp_type
_atom_site_occupancy
_atom_site_symmetry_multiplicity
_atom_site_calc_flag
_atom_site_refinement_flags
Ce1 Ce 0.673806(14) 0.238602(11) 0.287024(10) 0.01440(5) Uani 1 1 d .
C1 C 0.7986(2) 0.3714(2) 0.19575(18) 0.0160(6) Uani 1 1 d .
H1A H 0.7541 0.4274 0.1899 0.019 Uiso 1 1 calc R
P1 P 0.86707(6) 0.36969(5) 0.27263(5) 0.01466(16) Uani 1 1 d .
C2 C 0.9092(3) 0.4762(2) 0.28280(19) 0.0180(6) Uani 1 1 d .
C3 C 0.9029(3) 0.5460(2) 0.2239(2) 0.0189(7) Uani 1 1 d .
H3A H 0.8683 0.5396 0.1813 0.023 Uiso 1 1 calc R
C4 C 0.9469(3) 0.6247(2) 0.2272(2) 0.0243(7) Uani 1 1 d .
H4A H 0.9431 0.6719 0.1868 0.029 Uiso 1 1 calc R
C5 C 0.9965(3) 0.6341(2) 0.2897(2) 0.0281(8) Uani 1 1 d .
H5A H 1.0270 0.6878 0.2918 0.034 Uiso 1 1 calc R
C6 C 1.0019(3) 0.5657(2) 0.3495(2) 0.0251(7) Uani 1 1 d .
H6A H 1.0347 0.5730 0.3928 0.030 Uiso 1 1 calc R
C7 C 0.9591(3) 0.4867(2) 0.3457(2) 0.0204(7) Uani 1 1 d .
H7A H 0.9638 0.4395 0.3861 0.024 Uiso 1 1 calc R
C8 C 0.9958(2) 0.3082(2) 0.24611(18) 0.0167(6) Uani 1 1 d .
C9 C 1.0921(3) 0.3507(2) 0.2131(2) 0.0213(7) Uani 1 1 d .
H9A H 1.0923 0.4125 0.2104 0.026 Uiso 1 1 calc R
C10 C 1.1868(3) 0.3025(2) 0.1844(2) 0.0245(7) Uani 1 1 d .
H10A H 1.2515 0.3316 0.1615 0.029 Uiso 1 1 calc R
C11 C 1.1876(3) 0.2122(2) 0.1889(2) 0.0220(7) Uani 1 1 d .
H11A H 1.2523 0.1796 0.1679 0.026 Uiso 1 1 calc R
C12 C 1.0939(3) 0.1693(2) 0.2241(2) 0.0228(7) Uani 1 1 d .
H12A H 1.0948 0.1073 0.2284 0.027 Uiso 1 1 calc R
C13 C 0.9989(3) 0.2173(2) 0.25293(19) 0.0195(7) Uani 1 1 d .
H13A H 0.9352 0.1876 0.2776 0.023 Uiso 1 1 calc R
N1 N 0.7818(2) 0.32925(17) 0.35068(15) 0.0152(5) Uani 1 1 d .
C14 C 0.7713(2) 0.3525(2) 0.43098(18) 0.0166(6) Uani 1 1 d .
C15 C 0.7020(3) 0.4242(2) 0.45702(19) 0.0181(6) Uani 1 1 d .
C16 C 0.6837(3) 0.4407(2) 0.5365(2) 0.0203(7) Uani 1 1 d .
H16A H 0.6345 0.4878 0.5538 0.024 Uiso 1 1 calc R
C17 C 0.7349(3) 0.3909(2) 0.59183(19) 0.0202(7) Uani 1 1 d .
C18 C 0.8074(3) 0.3235(2) 0.56394(19) 0.0186(7) Uani 1 1 d .
H18A H 0.8457 0.2901 0.6001 0.022 Uiso 1 1 calc R
C19 C 0.8264(2) 0.3027(2) 0.48523(19) 0.0171(6) Uani 1 1 d .
C20 C 0.6467(3) 0.4832(2) 0.3994(2) 0.0221(7) Uani 1 1 d .
H20A H 0.5959 0.5251 0.4291 0.033 Uiso 1 1 calc R
H20B H 0.6072 0.4477 0.3730 0.033 Uiso 1 1 calc R
H20C H 0.7011 0.5149 0.3589 0.033 Uiso 1 1 calc R
C21 C 0.9059(3) 0.2284(2) 0.4597(2) 0.0231(7) Uani 1 1 d .
H21A H 0.9356 0.2016 0.5056 0.035 Uiso 1 1 calc R
H21B H 0.9649 0.2506 0.4165 0.035 Uiso 1 1 calc R
H21C H 0.8691 0.1844 0.4404 0.035 Uiso 1 1 calc R
C22 C 0.7134(3) 0.4097(2) 0.6784(2) 0.0266(8) Uani 1 1 d .
H22A H 0.6403 0.4368 0.6935 0.040 Uiso 1 1 calc R
H22B H 0.7665 0.4495 0.6850 0.040 Uiso 1 1 calc R
H22C H 0.7195 0.3549 0.7129 0.040 Uiso 1 1 calc R
P2 P 0.81909(6) 0.31742(5) 0.11116(5) 0.01453(16) Uani 1 1 d .
C23 C 0.7582(3) 0.3854(2) 0.03632(19) 0.0173(6) Uani 1 1 d .
C24 C 0.7953(3) 0.3729(2) -0.0447(2) 0.0229(7) Uani 1 1 d .
H24A H 0.8517 0.3299 -0.0596 0.027 Uiso 1 1 calc R
C25 C 0.7506(3) 0.4228(3) -0.1038(2) 0.0295(8) Uani 1 1 d .
H25A H 0.7757 0.4131 -0.1585 0.035 Uiso 1 1 calc R
C26 C 0.6695(3) 0.4865(2) -0.0826(2) 0.0260(8) Uani 1 1 d .
H26A H 0.6386 0.5206 -0.1226 0.031 Uiso 1 1 calc R
C27 C 0.6338(3) 0.5001(2) -0.0029(2) 0.0244(7) Uani 1 1 d .
H27A H 0.5793 0.5448 0.0114 0.029 Uiso 1 1 calc R
C28 C 0.6759(3) 0.4500(2) 0.0565(2) 0.0191(7) Uani 1 1 d .
H28A H 0.6489 0.4593 0.1112 0.023 Uiso 1 1 calc R
C29 C 0.9595(2) 0.3127(2) 0.05674(18) 0.0165(6) Uani 1 1 d .
C30 C 1.0155(3) 0.3886(2) 0.04926(19) 0.0211(7) Uani 1 1 d .
H30A H 0.9823 0.4368 0.0770 0.025 Uiso 1 1 calc R
C31 C 1.1187(3) 0.3946(2) 0.0021(2) 0.0226(7) Uani 1 1 d .
H31A H 1.1556 0.4467 -0.0025 0.027 Uiso 1 1 calc R
C32 C 1.1686(3) 0.3249(2) -0.0387(2) 0.0225(7) Uani 1 1 d .
H32A H 1.2400 0.3286 -0.0702 0.027 Uiso 1 1 calc R
C33 C 1.1130(3) 0.2496(2) -0.0328(2) 0.0250(8) Uani 1 1 d .
H33A H 1.1461 0.2019 -0.0613 0.030 Uiso 1 1 calc R
C34 C 1.0087(3) 0.2436(2) 0.0147(2) 0.0214(7) Uani 1 1 d .
H34A H 0.9712 0.1919 0.0182 0.026 Uiso 1 1 calc R
N2 N 0.7647(2) 0.22473(17) 0.14201(15) 0.0161(5) Uani 1 1 d .
C35 C 0.7518(3) 0.1590(2) 0.09216(19) 0.0173(6) Uani 1 1 d .
C36 C 0.8232(3) 0.0837(2) 0.08741(19) 0.0184(7) Uani 1 1 d .
C37 C 0.8082(3) 0.0193(2) 0.0406(2) 0.0237(7) Uani 1 1 d .
H37A H 0.8576 -0.0304 0.0366 0.028 Uiso 1 1 calc R
C38 C 0.7253(3) 0.0248(2) 0.0003(2) 0.0240(7) Uani 1 1 d .
C39 C 0.6530(3) 0.0976(2) 0.0089(2) 0.0225(7) Uani 1 1 d .
H39A H 0.5937 0.1019 -0.0170 0.027 Uiso 1 1 calc R
C40 C 0.6639(3) 0.1643(2) 0.05384(19) 0.0201(7) Uani 1 1 d .
C41 C 0.5780(3) 0.2388(2) 0.0620(2) 0.0246(7) Uani 1 1 d .
H41A H 0.5077 0.2167 0.0621 0.037 Uiso 1 1 calc R
H41B H 0.5966 0.2840 0.0168 0.037 Uiso 1 1 calc R
H41C H 0.5743 0.2638 0.1125 0.037 Uiso 1 1 calc R
C42 C 0.9128(3) 0.0680(2) 0.1335(2) 0.0232(7) Uani 1 1 d .
H42A H 0.9756 0.0381 0.1013 0.035 Uiso 1 1 calc R
H42B H 0.8873 0.0315 0.1840 0.035 Uiso 1 1 calc R
H42C H 0.9335 0.1241 0.1452 0.035 Uiso 1 1 calc R
C43 C 0.7137(3) -0.0431(2) -0.0532(2) 0.0330(9) Uani 1 1 d .
H43A H 0.7608 -0.0949 -0.0433 0.050 Uiso 1 1 calc R
H43B H 0.7344 -0.0190 -0.1095 0.050 Uiso 1 1 calc R
H43C H 0.6383 -0.0595 -0.0414 0.050 Uiso 1 1 calc R
I1 I 0.484255(16) 0.377887(14) 0.258632(13) 0.01942(6) Uani 1 1 d .
I2 I 0.771325(18) 0.057163(14) 0.360567(14) 0.02419(6) Uani 1 1 d .
O1 O 0.54522(18) 0.13101(15) 0.25910(14) 0.0224(5) Uani 1 1 d .
C44 C 0.4286(3) 0.1475(2) 0.2706(2) 0.0278(8) Uani 1 1 d .
H44A H 0.4100 0.1872 0.2253 0.033 Uiso 1 1 calc R
H44B H 0.3993 0.1744 0.3211 0.033 Uiso 1 1 calc R
C45 C 0.3836(3) 0.0587(2) 0.2746(3) 0.0332(9) Uani 1 1 d .
H45A H 0.3140 0.0637 0.2568 0.040 Uiso 1 1 calc R
H45B H 0.3731 0.0278 0.3295 0.040 Uiso 1 1 calc R
C46 C 0.4726(3) 0.0130(3) 0.2162(3) 0.0329(9) Uani 1 1 d .
H46A H 0.4682 -0.0513 0.2253 0.039 Uiso 1 1 calc R
H46B H 0.4698 0.0333 0.1598 0.039 Uiso 1 1 calc R
C47 C 0.5729(3) 0.0416(2) 0.2379(2) 0.0255(8) Uani 1 1 d .
H47A H 0.5912 0.0029 0.2839 0.031 Uiso 1 1 calc R
H47B H 0.6354 0.0404 0.1917 0.031 Uiso 1 1 calc R
O2 O 0.53871(19) 0.21038(15) 0.41938(14) 0.0239(5) Uani 1 1 d .
C48 C 0.4993(3) 0.2755(2) 0.4741(2) 0.0280(8) Uani 1 1 d .
H48A H 0.4228 0.2940 0.4739 0.034 Uiso 1 1 calc R
H48B H 0.5434 0.3275 0.4597 0.034 Uiso 1 1 calc R
C49 C 0.5106(4) 0.2290(3) 0.5558(2) 0.0444(11) Uani 1 1 d .
H49A H 0.4509 0.2483 0.5989 0.053 Uiso 1 1 calc R
H49B H 0.5805 0.2407 0.5680 0.053 Uiso 1 1 calc R
C50 C 0.5053(4) 0.1318(3) 0.5475(2) 0.0445(11) Uani 1 1 d .
H50A H 0.5727 0.0987 0.5561 0.053 Uiso 1 1 calc R
H50B H 0.4431 0.1065 0.5866 0.053 Uiso 1 1 calc R
C51 C 0.4918(3) 0.1300(2) 0.4613(2) 0.0303(8) Uani 1 1 d .
H51A H 0.5311 0.0780 0.4377 0.036 Uiso 1 1 calc R
H51B H 0.4145 0.1295 0.4594 0.036 Uiso 1 1 calc R
C52 C 0.1581(4) 0.0965(3) 0.4431(3) 0.0419(10) Uani 1 1 d .
H52A H 0.1705 0.0979 0.3846 0.063 Uiso 1 1 calc R
H52B H 0.0832 0.0823 0.4672 0.063 Uiso 1 1 calc R
H52C H 0.2077 0.0521 0.4636 0.063 Uiso 1 1 calc R
C53 C 0.1779(3) 0.1841(3) 0.4644(2) 0.0300(8) Uani 1 1 d .
C54 C 0.1787(3) 0.1959(3) 0.5430(2) 0.0303(8) Uani 1 1 d .
H54A H 0.1705 0.1473 0.5831 0.036 Uiso 1 1 calc R
C55 C 0.1914(3) 0.2774(3) 0.5635(3) 0.0364(9) Uani 1 1 d .
H55A H 0.1918 0.2846 0.6176 0.044 Uiso 1 1 calc R
C56 C 0.2036(3) 0.3496(3) 0.5055(3) 0.0419(10) Uani 1 1 d .
H56A H 0.2118 0.4059 0.5199 0.050 Uiso 1 1 calc R
C57 C 0.2036(3) 0.3384(3) 0.4277(3) 0.0381(10) Uani 1 1 d .
H57A H 0.2118 0.3870 0.3877 0.046 Uiso 1 1 calc R
C58 C 0.1916(3) 0.2561(3) 0.4071(2) 0.0337(9) Uani 1 1 d .
H58A H 0.1929 0.2488 0.3528 0.040 Uiso 1 1 calc R
C59 C -0.0849(4) 0.1591(3) 0.8564(3) 0.0472(11) Uani 1 1 d .
H59A H -0.1389 0.1473 0.9064 0.071 Uiso 1 1 calc R
H59B H -0.0669 0.2205 0.8499 0.071 Uiso 1 1 calc R
H59C H -0.0194 0.1214 0.8586 0.071 Uiso 1 1 calc R
C60 C -0.1291(4) 0.1412(3) 0.7882(3) 0.0368(10) Uani 1 1 d .
C61 C -0.0670(4) 0.0977(2) 0.7257(2) 0.0359(9) Uani 1 1 d .
H61A H 0.0054 0.0778 0.7274 0.043 Uiso 1 1 calc R
C62 C -0.1089(4) 0.0832(3) 0.6617(3) 0.0452(11) Uani 1 1 d .
H62A H -0.0658 0.0524 0.6201 0.054 Uiso 1 1 calc R
C63 C -0.2134(4) 0.1129(3) 0.6571(3) 0.0526(13) Uani 1 1 d .
H63A H -0.2417 0.1037 0.6122 0.063 Uiso 1 1 calc R
C64 C -0.2756(4) 0.1557(3) 0.7182(3) 0.0472(12) Uani 1 1 d .
H64A H -0.3476 0.1758 0.7157 0.057 Uiso 1 1 calc R
C65 C -0.2350(3) 0.1698(3) 0.7834(3) 0.0397(10) Uani 1 1 d .
H65A H -0.2793 0.1993 0.8254 0.048 Uiso 1 1 calc R
C66 C 0.7452(3) 0.8360(2) 0.2356(2) 0.0320(9) Uani 1 1 d .
H66A H 0.7573 0.8883 0.1970 0.048 Uiso 1 1 calc R
H66B H 0.8145 0.8035 0.2370 0.048 Uiso 1 1 calc R
H66C H 0.7123 0.8532 0.2891 0.048 Uiso 1 1 calc R
C67 C 0.6706(3) 0.7789(2) 0.2104(2) 0.0247(7) Uani 1 1 d .
C68 C 0.6559(3) 0.6934(2) 0.2465(2) 0.0237(7) Uani 1 1 d .
H68A H 0.6938 0.6711 0.2872 0.028 Uiso 1 1 calc R
C69 C 0.5872(3) 0.6404(3) 0.2240(2) 0.0296(8) Uani 1 1 d .
H69A H 0.5784 0.5824 0.2494 0.036 Uiso 1 1 calc R
C70 C 0.5313(3) 0.6715(3) 0.1647(2) 0.0321(9) Uani 1 1 d .
H70A H 0.4841 0.6353 0.1492 0.039 Uiso 1 1 calc R
C71 C 0.5451(3) 0.7560(3) 0.1286(2) 0.0346(9) Uani 1 1 d .
H71A H 0.5068 0.7779 0.0880 0.042 Uiso 1 1 calc R
C72 C 0.6139(3) 0.8091(3) 0.1508(2) 0.0311(9) Uani 1 1 d .
H72A H 0.6226 0.8669 0.1250 0.037 Uiso 1 1 calc R

loop_
_atom_site_aniso_label
_atom_site_aniso_U_11
_atom_site_aniso_U_22
_atom_site_aniso_U_33
_atom_site_aniso_U_23
_atom_site_aniso_U_13
_atom_site_aniso_U_12
Ce1 0.01428(9) 0.01415(9) 0.01372(9) 0.00100(6) -0.00163(7) -0.00209(6)
C1 0.0176(15) 0.0144(15) 0.0159(15) -0.0002(12) -0.0033(12) -0.0019(12)
P1 0.0154(4) 0.0135(4) 0.0145(4) 0.0000(3) -0.0024(3) -0.0020(3)
C2 0.0173(15) 0.0161(16) 0.0190(16) -0.0017(13) 0.0000(13) -0.0031(12)
C3 0.0178(15) 0.0191(16) 0.0191(16) -0.0009(13) -0.0023(13) -0.0027(13)
C4 0.0265(18) 0.0184(17) 0.0262(18) 0.0001(14) -0.0021(15) -0.0032(14)
C5 0.0304(19) 0.0218(18) 0.032(2) -0.0047(15) -0.0033(16) -0.0076(15)
C6 0.0266(18) 0.0262(19) 0.0248(18) -0.0061(15) -0.0067(15) -0.0066(15)
C7 0.0199(16) 0.0217(17) 0.0187(16) 0.0009(13) -0.0025(13) -0.0053(13)
C8 0.0145(14) 0.0216(16) 0.0132(15) -0.0004(12) -0.0028(12) 0.0008(12)
C9 0.0203(16) 0.0194(17) 0.0230(17) 0.0017(13) -0.0039(14) -0.0030(13)
C10 0.0180(16) 0.0303(19) 0.0227(18) 0.0007(15) 0.0000(14) -0.0045(14)
C11 0.0154(15) 0.0283(19) 0.0216(17) -0.0040(14) -0.0042(13) 0.0066(13)
C12 0.0225(17) 0.0222(17) 0.0243(18) -0.0033(14) -0.0072(14) 0.0029(14)
C13 0.0191(16) 0.0212(17) 0.0184(16) 0.0004(13) -0.0050(13) -0.0045(13)
N1 0.0145(12) 0.0173(13) 0.0126(13) 0.0003(10) -0.0011(10) -0.0026(10)
C14 0.0148(15) 0.0187(16) 0.0151(15) -0.0004(12) -0.0001(12) -0.0047(12)
C15 0.0169(15) 0.0181(16) 0.0179(16) 0.0012(13) -0.0020(13) -0.0026(13)
C16 0.0186(16) 0.0189(16) 0.0210(17) -0.0045(13) 0.0025(13) -0.0027(13)
C17 0.0226(17) 0.0209(17) 0.0167(16) -0.0033(13) -0.0011(13) -0.0065(13)
C18 0.0215(16) 0.0177(16) 0.0157(16) 0.0019(12) -0.0033(13) -0.0037(13)
C19 0.0162(15) 0.0191(16) 0.0160(15) -0.0017(12) -0.0024(12) -0.0043(12)
C20 0.0261(17) 0.0176(16) 0.0215(17) 0.0001(13) -0.0052(14) 0.0023(14)
C21 0.0264(18) 0.0229(18) 0.0194(17) 0.0002(14) -0.0070(14) 0.0054(14)
C22 0.0301(19) 0.030(2) 0.0186(17) -0.0041(15) -0.0028(15) 0.0014(15)
P2 0.0153(4) 0.0144(4) 0.0133(4) 0.0008(3) -0.0026(3) -0.0020(3)
C23 0.0176(15) 0.0171(16) 0.0176(16) 0.0035(12) -0.0052(13) -0.0077(12)
C24 0.0257(17) 0.0251(18) 0.0181(17) -0.0034(14) -0.0058(14) 0.0021(14)
C25 0.036(2) 0.039(2) 0.0144(17) 0.0017(15) -0.0089(15) -0.0031(17)
C26 0.0304(19) 0.0246(18) 0.0244(18) 0.0113(14) -0.0141(15) -0.0085(15)
C27 0.0210(17) 0.0238(18) 0.0278(19) 0.0027(14) -0.0058(15) -0.0040(14)
C28 0.0163(15) 0.0213(17) 0.0188(16) 0.0019(13) -0.0020(13) -0.0054(13)
C29 0.0151(15) 0.0210(16) 0.0127(15) 0.0009(12) -0.0027(12) -0.0013(12)
C30 0.0220(16) 0.0224(17) 0.0178(16) -0.0017(13) -0.0018(13) -0.0029(13)
C31 0.0211(16) 0.0248(18) 0.0222(17) 0.0003(14) -0.0042(14) -0.0084(14)
C32 0.0175(16) 0.0277(19) 0.0189(17) 0.0040(14) -0.0006(13) -0.0003(14)
C33 0.0250(18) 0.0228(18) 0.0222(18) -0.0013(14) 0.0025(14) 0.0051(14)
C34 0.0241(17) 0.0166(16) 0.0218(17) -0.0006(13) -0.0012(14) -0.0038(13)
N2 0.0182(13) 0.0148(13) 0.0148(13) -0.0008(10) -0.0026(11) -0.0019(10)
C35 0.0194(15) 0.0175(16) 0.0145(15) -0.0005(12) -0.0013(13) -0.0064(12)
C36 0.0216(16) 0.0154(15) 0.0154(15) 0.0011(12) 0.0018(13) -0.0047(13)
C37 0.0286(18) 0.0204(17) 0.0195(17) -0.0005(14) -0.0002(14) -0.0029(14)
C38 0.035(2) 0.0214(17) 0.0171(17) -0.0008(13) -0.0051(15) -0.0102(15)
C39 0.0267(18) 0.0225(17) 0.0197(17) 0.0011(13) -0.0081(14) -0.0064(14)
C40 0.0242(17) 0.0208(17) 0.0143(15) 0.0028(13) -0.0026(13) -0.0060(13)
C41 0.0233(17) 0.0244(18) 0.0280(19) 0.0009(15) -0.0099(15) -0.0054(14)
C42 0.0246(17) 0.0210(17) 0.0221(17) 0.0002(14) -0.0030(14) 0.0013(14)
C43 0.048(2) 0.0226(19) 0.033(2) -0.0054(16) -0.0156(19) -0.0062(17)
I1 0.01673(10) 0.01852(11) 0.02124(11) 0.00228(8) -0.00309(8) 0.00027(8)
I2 0.02281(11) 0.01740(11) 0.03111(13) 0.00548(9) -0.00724(9) -0.00163(8)
O1 0.0196(12) 0.0172(12) 0.0312(14) -0.0021(10) -0.0068(10) -0.0030(9)
C44 0.0213(17) 0.0241(19) 0.039(2) 0.0017(16) -0.0106(16) -0.0020(14)
C45 0.0236(18) 0.026(2) 0.050(3) 0.0042(18) -0.0088(18) -0.0076(15)
C46 0.030(2) 0.028(2) 0.043(2) -0.0041(17) -0.0097(18) -0.0068(16)
C47 0.0291(19) 0.0195(17) 0.0275(19) -0.0030(14) -0.0030(15) -0.0061(14)
O2 0.0240(12) 0.0237(13) 0.0187(12) 0.0022(10) 0.0052(10) -0.0032(10)
C48 0.0284(19) 0.0266(19) 0.0256(19) -0.0036(15) 0.0031(15) -0.0053(15)
C49 0.057(3) 0.053(3) 0.022(2) -0.0039(19) -0.003(2) -0.012(2)
C50 0.050(3) 0.050(3) 0.027(2) 0.0142(19) -0.0033(19) -0.005(2)
C51 0.034(2) 0.0244(19) 0.027(2) 0.0047(15) 0.0048(16) -0.0102(16)
C52 0.047(3) 0.040(2) 0.040(2) -0.012(2) -0.009(2) 0.005(2)
C53 0.0232(18) 0.033(2) 0.033(2) -0.0052(17) -0.0063(16) 0.0070(16)
C54 0.0290(19) 0.033(2) 0.027(2) 0.0009(16) -0.0042(16) 0.0021(16)
C55 0.031(2) 0.042(2) 0.035(2) -0.0122(19) -0.0033(18) 0.0008(18)
C56 0.035(2) 0.034(2) 0.054(3) -0.005(2) -0.002(2) -0.0078(18)
C57 0.029(2) 0.039(2) 0.038(2) 0.0119(19) 0.0033(18) -0.0022(17)
C58 0.029(2) 0.043(2) 0.025(2) 0.0006(17) -0.0015(16) 0.0055(17)
C59 0.058(3) 0.033(2) 0.045(3) 0.004(2) -0.003(2) -0.004(2)
C60 0.047(2) 0.023(2) 0.036(2) 0.0049(17) -0.0014(19) -0.0154(18)
C61 0.042(2) 0.0223(19) 0.038(2) 0.0007(17) 0.0022(19) -0.0020(17)
C62 0.061(3) 0.024(2) 0.047(3) 0.0034(19) -0.005(2) -0.012(2)
C63 0.069(3) 0.037(3) 0.056(3) 0.013(2) -0.023(3) -0.028(2)
C64 0.048(3) 0.031(2) 0.058(3) 0.012(2) -0.005(2) -0.016(2)
C65 0.038(2) 0.0206(19) 0.050(3) 0.0071(18) 0.009(2) -0.0087(17)
C66 0.038(2) 0.0214(19) 0.032(2) -0.0038(16) 0.0016(17) -0.0002(16)
C67 0.0268(18) 0.0234(18) 0.0189(17) -0.0019(14) 0.0040(14) 0.0030(14)
C68 0.0236(17) 0.0244(18) 0.0220(17) -0.0014(14) -0.0042(14) 0.0022(14)
C69 0.0287(19) 0.029(2) 0.029(2) 0.0008(16) -0.0006(16) -0.0059(16)
C70 0.0210(18) 0.047(2) 0.029(2) -0.0100(18) -0.0034(16) -0.0034(17)
C71 0.030(2) 0.046(2) 0.025(2) -0.0015(18) -0.0070(16) 0.0116(18)
C72 0.037(2) 0.027(2) 0.0230(19) 0.0026(15) 0.0012(16) 0.0071(16)

loop_
_atom_type_symbol
_atom_type_description
_atom_type_scat_dispersion_real
_atom_type_scat_dispersion_imag
_atom_type_scat_source
C C 0.0033 0.0016 'International Tables Vol C Tables 4.2.6.8 and 6.1.1.4'
H H 0.0000 0.0000 'International Tables Vol C Tables 4.2.6.8 and 6.1.1.4'
N N 0.0061 0.0033 'International Tables Vol C Tables 4.2.6.8 and 6.1.1.4'
O O 0.0106 0.0060 'International Tables Vol C Tables 4.2.6.8 and 6.1.1.4'
P P 0.1023 0.0942 'International Tables Vol C Tables 4.2.6.8 and 6.1.1.4'
I I -0.4742 1.8119 'International Tables Vol C Tables 4.2.6.8 and 6.1.1.4'
Ce Ce -0.2486 2.6331 'International Tables Vol C Tables 4.2.6.8 and 6.1.1.4'

loop_
_geom_angle_atom_site_label_1
_geom_angle_atom_site_label_2
_geom_angle_atom_site_label_3
_geom_angle
N1 Ce1 N2 110.76(8)
N1 Ce1 O2 90.98(8)
N2 Ce1 O2 158.08(8)
N1 Ce1 O1 165.52(8)
N2 Ce1 O1 82.67(8)
O2 Ce1 O1 75.43(8)
N1 Ce1 C1 58.97(8)
N2 Ce1 C1 59.31(9)
O2 Ce1 C1 140.42(8)
O1 Ce1 C1 135.37(8)
N1 Ce1 I1 99.96(6)
N2 Ce1 I1 98.67(6)
O2 Ce1 I1 79.59(5)
O1 Ce1 I1 82.72(5)
C1 Ce1 I1 81.09(6)
N1 Ce1 I2 93.41(6)
N2 Ce1 I2 96.75(6)
O2 Ce1 I2 78.51(5)
O1 Ce1 I2 79.19(5)
C1 Ce1 I2 124.40(6)
I1 Ce1 I2 154.458(8)
N1 Ce1 P1 29.26(6)
N2 Ce1 P1 82.03(6)
O2 Ce1 P1 119.88(6)
O1 Ce1 P1 164.69(6)
C1 Ce1 P1 32.15(6)
I1 Ce1 P1 99.563(16)
I2 Ce1 P1 102.650(16)
N1 Ce1 P2 86.97(6)
N2 Ce1 P2 28.20(6)
O2 Ce1 P2 167.31(6)
O1 Ce1 P2 107.39(6)
C1 Ce1 P2 31.24(6)
I1 Ce1 P2 88.422(15)
I2 Ce1 P2 114.108(15)
P1 Ce1 P2 57.79(2)
P2 C1 P1 133.76(19)
P2 C1 Ce1 91.42(12)
P1 C1 Ce1 88.59(12)
P2 C1 H1A 111.4
P1 C1 H1A 111.4
Ce1 C1 H1A 111.4
N1 P1 C1 103.28(14)
N1 P1 C2 113.54(14)
C1 P1 C2 112.85(15)
N1 P1 C8 116.45(14)
C1 P1 C8 108.79(15)
C2 P1 C8 102.20(15)
N1 P1 Ce1 49.59(9)
C1 P1 Ce1 59.25(10)
C2 P1 Ce1 149.40(11)
C8 P1 Ce1 108.31(11)
C3 C2 C7 119.3(3)
C3 C2 P1 120.6(2)
C7 C2 P1 119.7(2)
C4 C3 C2 120.3(3)
C4 C3 H3A 119.9
C2 C3 H3A 119.9
C5 C4 C3 119.8(3)
C5 C4 H4A 120.1
C3 C4 H4A 120.1
C4 C5 C6 120.6(3)
C4 C5 H5A 119.7
C6 C5 H5A 119.7
C7 C6 C5 119.7(3)
C7 C6 H6A 120.2
C5 C6 H6A 120.2
C6 C7 C2 120.3(3)
C6 C7 H7A 119.8
C2 C7 H7A 119.8
C13 C8 C9 118.8(3)
C13 C8 P1 119.9(2)
C9 C8 P1 121.2(2)
C10 C9 C8 120.2(3)
C10 C9 H9A 119.9
C8 C9 H9A 119.9
C11 C10 C9 120.3(3)
C11 C10 H10A 119.8
C9 C10 H10A 119.8
C10 C11 C12 120.0(3)
C10 C11 H11A 120.0
C12 C11 H11A 120.0
C13 C12 C11 119.8(3)
C13 C12 H12A 120.1
C11 C12 H12A 120.1
C12 C13 C8 120.8(3)
C12 C13 H13A 119.6
C8 C13 H13A 119.6
C14 N1 P1 124.7(2)
C14 N1 Ce1 133.78(19)
P1 N1 Ce1 101.15(12)
C19 C14 C15 119.0(3)
C19 C14 N1 121.0(3)
C15 C14 N1 120.0(3)
C16 C15 C14 119.7(3)
C16 C15 C20 119.4(3)
C14 C15 C20 120.9(3)
C15 C16 C17 122.3(3)
C15 C16 H16A 118.8
C17 C16 H16A 118.8
C16 C17 C18 117.1(3)
C16 C17 C22 121.5(3)
C18 C17 C22 121.3(3)
C17 C18 C19 122.7(3)
C17 C18 H18A 118.6
C19 C18 H18A 118.6
C18 C19 C14 119.0(3)
C18 C19 C21 119.5(3)
C14 C19 C21 121.4(3)
C15 C20 H20A 109.5
C15 C20 H20B 109.5
H20A C20 H20B 109.5
C15 C20 H20C 109.5
H20A C20 H20C 109.5
H20B C20 H20C 109.5
C19 C21 H21A 109.5
C19 C21 H21B 109.5
H21A C21 H21B 109.5
C19 C21 H21C 109.5
H21A C21 H21C 109.5
H21B C21 H21C 109.5
C17 C22 H22A 109.5
C17 C22 H22B 109.5
H22A C22 H22B 109.5
C17 C22 H22C 109.5
H22A C22 H22C 109.5
H22B C22 H22C 109.5
N2 P2 C1 104.72(14)
N2 P2 C29 116.48(14)
C1 P2 C29 113.37(15)
N2 P2 C23 114.47(14)
C1 P2 C23 108.28(15)
C29 P2 C23 99.54(14)
N2 P2 Ce1 47.66(9)
C1 P2 Ce1 57.34(10)
C29 P2 Ce1 138.17(10)
C23 P2 Ce1 122.28(10)
C24 C23 C28 118.4(3)
C24 C23 P2 118.8(2)
C28 C23 P2 122.8(2)
C25 C24 C23 120.8(3)
C25 C24 H24A 119.6
C23 C24 H24A 119.6
C26 C25 C24 119.9(3)
C26 C25 H25A 120.1
C24 C25 H25A 120.1
C27 C26 C25 119.5(3)
C27 C26 H26A 120.2
C25 C26 H26A 120.2
C26 C27 C28 121.2(3)
C26 C27 H27A 119.4
C28 C27 H27A 119.4
C27 C28 C23 120.2(3)
C27 C28 H28A 119.9
C23 C28 H28A 119.9
C34 C29 C30 118.7(3)
C34 C29 P2 124.3(3)
C30 C29 P2 116.5(2)
C31 C30 C29 120.8(3)
C31 C30 H30A 119.6
C29 C30 H30A 119.6
C30 C31 C32 120.5(3)
C30 C31 H31A 119.8
C32 C31 H31A 119.8
C31 C32 C33 119.3(3)
C31 C32 H32A 120.4
C33 C32 H32A 120.4
C32 C33 C34 120.3(3)
C32 C33 H33A 119.9
C34 C33 H33A 119.9
C29 C34 C33 120.5(3)
C29 C34 H34A 119.8
C33 C34 H34A 119.8
C35 N2 P2 126.2(2)
C35 N2 Ce1 128.38(19)
P2 N2 Ce1 104.14(12)
C40 C35 C36 119.0(3)
C40 C35 N2 121.4(3)
C36 C35 N2 119.4(3)
C37 C36 C35 118.9(3)
C37 C36 C42 118.4(3)
C35 C36 C42 122.7(3)
C38 C37 C36 123.0(3)
C38 C37 H37A 118.5
C36 C37 H37A 118.5
C37 C38 C39 117.1(3)
C37 C38 C43 122.2(3)
C39 C38 C43 120.7(3)
C40 C39 C38 122.8(3)
C40 C39 H39A 118.6
C38 C39 H39A 118.6
C39 C40 C35 119.1(3)
C39 C40 C41 118.5(3)
C35 C40 C41 122.3(3)
C40 C41 H41A 109.5
C40 C41 H41B 109.5
H41A C41 H41B 109.5
C40 C41 H41C 109.5
H41A C41 H41C 109.5
H41B C41 H41C 109.5
C36 C42 H42A 109.5
C36 C42 H42B 109.5
H42A C42 H42B 109.5
C36 C42 H42C 109.5
H42A C42 H42C 109.5
H42B C42 H42C 109.5
C38 C43 H43A 109.5
C38 C43 H43B 109.5
H43A C43 H43B 109.5
C38 C43 H43C 109.5
H43A C43 H43C 109.5
H43B C43 H43C 109.5
C44 O1 C47 108.7(2)
C44 O1 Ce1 123.95(19)
C47 O1 Ce1 127.05(19)
O1 C44 C45 105.3(3)
O1 C44 H44A 110.7
C45 C44 H44A 110.7
O1 C44 H44B 110.7
C45 C44 H44B 110.7
H44A C44 H44B 108.8
C44 C45 C46 101.6(3)
C44 C45 H45A 111.5
C46 C45 H45A 111.5
C44 C45 H45B 111.5
C46 C45 H45B 111.5
H45A C45 H45B 109.3
C47 C46 C45 101.2(3)
C47 C46 H46A 111.5
C45 C46 H46A 111.5
C47 C46 H46B 111.5
C45 C46 H46B 111.5
H46A C46 H46B 109.3
O1 C47 C46 105.1(3)
O1 C47 H47A 110.7
C46 C47 H47A 110.7
O1 C47 H47B 110.7
C46 C47 H47B 110.7
H47A C47 H47B 108.8
C48 O2 C51 104.5(3)
C48 O2 Ce1 124.11(19)
C51 O2 Ce1 131.2(2)
O2 C48 C49 103.9(3)
O2 C48 H48A 111.0
C49 C48 H48A 111.0
O2 C48 H48B 111.0
C49 C48 H48B 111.0
H48A C48 H48B 109.0
C48 C49 C50 104.5(3)
C48 C49 H49A 110.9
C50 C49 H49A 110.9
C48 C49 H49B 110.9
C50 C49 H49B 110.9
H49A C49 H49B 108.9
C51 C50 C49 104.4(3)
C51 C50 H50A 110.9
C49 C50 H50A 110.9
C51 C50 H50B 110.9
C49 C50 H50B 110.9
H50A C50 H50B 108.9
O2 C51 C50 103.6(3)
O2 C51 H51A 111.0
C50 C51 H51A 111.0
O2 C51 H51B 111.0
C50 C51 H51B 111.0
H51A C51 H51B 109.0
C53 C52 H52A 109.5
C53 C52 H52B 109.5
H52A C52 H52B 109.5
C53 C52 H52C 109.5
H52A C52 H52C 109.5
H52B C52 H52C 109.5
C58 C53 C54 118.4(4)
C58 C53 C52 121.2(4)
C54 C53 C52 120.4(4)
C55 C54 C53 120.5(4)
C55 C54 H54A 119.7
C53 C54 H54A 119.7
C54 C55 C56 120.6(4)
C54 C55 H55A 119.7
C56 C55 H55A 119.7
C57 C56 C55 119.2(4)
C57 C56 H56A 120.4
C55 C56 H56A 120.4
C56 C57 C58 120.1(4)
C56 C57 H57A 120.0
C58 C57 H57A 120.0
C53 C58 C57 121.2(4)
C53 C58 H58A 119.4
C57 C58 H58A 119.4
C60 C59 H59A 109.5
C60 C59 H59B 109.5
H59A C59 H59B 109.5
C60 C59 H59C 109.5
H59A C59 H59C 109.5
H59B C59 H59C 109.5
C61 C60 C65 118.0(4)
C61 C60 C59 121.7(4)
C65 C60 C59 120.3(4)
C62 C61 C60 120.9(4)
C62 C61 H61A 119.6
C60 C61 H61A 119.6
C61 C62 C63 120.6(5)
C61 C62 H62A 119.7
C63 C62 H62A 119.7
C64 C63 C62 119.2(5)
C64 C63 H63A 120.4
C62 C63 H63A 120.4
C63 C64 C65 120.8(5)
C63 C64 H64A 119.6
C65 C64 H64A 119.6
C64 C65 C60 120.5(4)
C64 C65 H65A 119.7
C60 C65 H65A 119.7
C67 C66 H66A 109.5
C67 C66 H66B 109.5
H66A C66 H66B 109.5
C67 C66 H66C 109.5
H66A C66 H66C 109.5
H66B C66 H66C 109.5
C72 C67 C68 117.7(3)
C72 C67 C66 121.5(3)
C68 C67 C66 120.8(3)
C69 C68 C67 121.2(3)
C69 C68 H68A 119.4
C67 C68 H68A 119.4
C68 C69 C70 120.3(4)
C68 C69 H69A 119.8
C70 C69 H69A 119.8
C71 C70 C69 119.1(4)
C71 C70 H70A 120.5
C69 C70 H70A 120.5
C70 C71 C72 120.8(4)
C70 C71 H71A 119.6
C72 C71 H71A 119.6
C71 C72 C67 120.9(4)
C71 C72 H72A 119.6
C67 C72 H72A 119.6

loop_
_geom_bond_atom_site_label_1
_geom_bond_atom_site_label_2
_geom_bond_distance
Ce1 N1 2.522(3)
Ce1 N2 2.529(3)
Ce1 O2 2.540(2)
Ce1 O1 2.572(2)
Ce1 C1 2.794(3)
Ce1 I1 3.1742(3)
Ce1 I2 3.2006(3)
Ce1 P1 3.2502(8)
Ce1 P2 3.3179(8)
C1 P2 1.721(3)
C1 P1 1.730(3)
C1 H1A 1.0000
P1 N1 1.619(3)
P1 C2 1.807(3)
P1 C8 1.817(3)
C2 C3 1.396(4)
C2 C7 1.399(5)
C3 C4 1.388(5)
C3 H3A 0.9500
C4 C5 1.386(5)
C4 H4A 0.9500
C5 C6 1.390(5)
C5 H5A 0.9500
C6 C7 1.386(5)
C6 H6A 0.9500
C7 H7A 0.9500
C8 C13 1.391(4)
C8 C9 1.406(4)
C9 C10 1.386(5)
C9 H9A 0.9500
C10 C11 1.385(5)
C10 H10A 0.9500
C11 C12 1.389(5)
C11 H11A 0.9500
C12 C13 1.388(5)
C12 H12A 0.9500
C13 H13A 0.9500
N1 C14 1.442(4)
C14 C19 1.406(4)
C14 C15 1.409(4)
C15 C16 1.384(4)
C15 C20 1.513(4)
C16 C17 1.390(5)
C16 H16A 0.9500
C17 C18 1.390(5)
C17 C22 1.510(5)
C18 C19 1.391(4)
C18 H18A 0.9500
C19 C21 1.506(4)
C20 H20A 0.9800
C20 H20B 0.9800
C20 H20C 0.9800
C21 H21A 0.9800
C21 H21B 0.9800
C21 H21C 0.9800
C22 H22A 0.9800
C22 H22B 0.9800
C22 H22C 0.9800
P2 N2 1.617(3)
P2 C29 1.819(3)
P2 C23 1.826(3)
C23 C24 1.398(5)
C23 C28 1.399(4)
C24 C25 1.392(5)
C24 H24A 0.9500
C25 C26 1.384(5)
C25 H25A 0.9500
C26 C27 1.379(5)
C26 H26A 0.9500
C27 C28 1.382(5)
C27 H27A 0.9500
C28 H28A 0.9500
C29 C34 1.388(4)
C29 C30 1.397(5)
C30 C31 1.382(5)
C30 H30A 0.9500
C31 C32 1.386(5)
C31 H31A 0.9500
C32 C33 1.388(5)
C32 H32A 0.9500
C33 C34 1.395(5)
C33 H33A 0.9500
C34 H34A 0.9500
N2 C35 1.445(4)
C35 C40 1.407(4)
C35 C36 1.413(4)
C36 C37 1.400(5)
C36 C42 1.512(5)
C37 C38 1.373(5)
C37 H37A 0.9500
C38 C39 1.392(5)
C38 C43 1.510(5)
C39 C40 1.391(5)
C39 H39A 0.9500
C40 C41 1.516(5)
C41 H41A 0.9800
C41 H41B 0.9800
C41 H41C 0.9800
C42 H42A 0.9800
C42 H42B 0.9800
C42 H42C 0.9800
C43 H43A 0.9800
C43 H43B 0.9800
C43 H43C 0.9800
O1 C44 1.454(4)
O1 C47 1.465(4)
C44 C45 1.515(5)
C44 H44A 0.9900
C44 H44B 0.9900
C45 C46 1.522(5)
C45 H45A 0.9900
C45 H45B 0.9900
C46 C47 1.514(5)
C46 H46A 0.9900
C46 H46B 0.9900
C47 H47A 0.9900
C47 H47B 0.9900
O2 C48 1.442(4)
O2 C51 1.458(4)
C48 C49 1.528(5)
C48 H48A 0.9900
C48 H48B 0.9900
C49 C50 1.531(6)
C49 H49A 0.9900
C49 H49B 0.9900
C50 C51 1.530(6)
C50 H50A 0.9900
C50 H50B 0.9900
C51 H51A 0.9900
C51 H51B 0.9900
C52 C53 1.495(6)
C52 H52A 0.9800
C52 H52B 0.9800
C52 H52C 0.9800
C53 C58 1.386(5)
C53 C54 1.387(5)
C54 C55 1.376(5)
C54 H54A 0.9500
C55 C56 1.396(6)
C55 H55A 0.9500
C56 C57 1.368(6)
C56 H56A 0.9500
C57 C58 1.386(6)
C57 H57A 0.9500
C58 H58A 0.9500
C59 C60 1.469(6)
C59 H59A 0.9800
C59 H59B 0.9800
C59 H59C 0.9800
C60 C61 1.392(6)
C60 C65 1.397(6)
C61 C62 1.370(6)
C61 H61A 0.9500
C62 C63 1.384(7)
C62 H62A 0.9500
C63 C64 1.370(7)
C63 H63A 0.9500
C64 C65 1.377(7)
C64 H64A 0.9500
C65 H65A 0.9500
C66 C67 1.504(5)
C66 H66A 0.9800
C66 H66B 0.9800
C66 H66C 0.9800
C67 C72 1.393(5)
C67 C68 1.396(5)
C68 C69 1.383(5)
C68 H68A 0.9500
C69 C70 1.385(5)
C69 H69A 0.9500
C70 C71 1.380(6)
C70 H70A 0.9500
C71 C72 1.384(6)
C71 H71A 0.9500
C72 H72A 0.9500
